data_7005381
loop_
_publ_author_name
'Jimenez-Rodriguez, Cristina'
'Pogorzelec, Peter J.'
'Eastham, Graham R.'
'Slawin, Alexandra M. Z.'
'Cole-Hamilton, David J.'

_publ_section_title
;
 Rhodium catalysed methanol carbonylation in the presence of
 bis(ditertiarybutylphosphinomethyl)benzene
;
_journal_issue 37
_journal_name_full 'Dalton Transactions'
_journal_page_first 4160
_journal_paper_doi 10.1039/b701582h
_journal_year 2007
_chemical_formula_sum 'C40 H68 Cl2 P2 Rh2'
_chemical_formula_weight 887.60
_chemical_name_systematic
;
?
;
_space_group_IT_number 15
_symmetry_cell_setting monoclinic
_symmetry_space_group_name_Hall '-C 2yc'
_symmetry_space_group_name_H-M 'C 1 2/c 1'
_atom_sites_solution_hydrogens geom
_atom_sites_solution_primary direct
_atom_sites_solution_secondary difmap
_audit_creation_method SHELXL-97
_cell_angle_alpha 90.00
_cell_angle_beta 111.228(16)
_cell_angle_gamma 90.00
_cell_formula_units_Z 4
_cell_length_a 32.30(2)
_cell_length_b 9.811(6)
_cell_length_c 14.041(10)
_cell_measurement_reflns_used 6707
_cell_measurement_temperature 93(2)
_cell_measurement_theta_max 26.3714
_cell_measurement_theta_min 2.1827
_cell_volume 4148(5)
_computing_cell_refinement 'CrystalClear (Rigaku Corp., 2004)'
_computing_data_collection 'CrystalClear (Rigaku Corp., 2004)'
_computing_data_reduction 'CrystalClear (Rigaku Corp., 2004)'
_computing_molecular_graphics 'Bruker SHELXTL'
_computing_publication_material 'Bruker SHELXTL'
_computing_structure_refinement 'SHELXL-97 (Sheldrick, 1997)'
_computing_structure_solution 'SHELXS-97 (Sheldrick, 1990)'
_diffrn_ambient_temperature 93(2)
_diffrn_detector_area_resol_mean 0.83
_diffrn_measured_fraction_theta_full 0.980
_diffrn_measured_fraction_theta_max 0.980
_diffrn_measurement_device_type 'CCD area detector'
_diffrn_measurement_method dtprofit.ref
_diffrn_radiation_monochromator graphite
_diffrn_radiation_source 'fine-focus sealed tube'
_diffrn_radiation_type MoK\a
_diffrn_radiation_wavelength 0.71073
_diffrn_reflns_av_R_equivalents 0.1008
_diffrn_reflns_av_sigmaI/netI 0.1088
_diffrn_reflns_limit_h_max 31
_diffrn_reflns_limit_h_min -38
_diffrn_reflns_limit_k_max 11
_diffrn_reflns_limit_k_min -11
_diffrn_reflns_limit_l_max 16
_diffrn_reflns_limit_l_min -11
_diffrn_reflns_number 11966
_diffrn_reflns_theta_full 25.35
_diffrn_reflns_theta_max 25.35
_diffrn_reflns_theta_min 2.18
_exptl_absorpt_coefficient_mu 1.028
_exptl_absorpt_correction_T_max 1.0000
_exptl_absorpt_correction_T_min 0.4025
_exptl_absorpt_correction_type multi-scan
_exptl_crystal_colour Yellow
_exptl_crystal_density_diffrn 1.421
_exptl_crystal_density_method 'not measured'
_exptl_crystal_description Platelet
_exptl_crystal_F_000 1848
_exptl_crystal_size_max 0.1000
_exptl_crystal_size_mid 0.1000
_exptl_crystal_size_min 0.0100
_refine_diff_density_max 2.142
_refine_diff_density_min -1.002
_refine_diff_density_rms 0.176
_refine_ls_extinction_method none
_refine_ls_goodness_of_fit_ref 1.012
_refine_ls_hydrogen_treatment constr
_refine_ls_matrix_type full
_refine_ls_number_parameters 209
_refine_ls_number_reflns 3729
_refine_ls_number_restraints 0
_refine_ls_restrained_S_all 1.012
_refine_ls_R_factor_all 0.0933
_refine_ls_R_factor_gt 0.0671
_refine_ls_shift/su_max 0.008
_refine_ls_shift/su_mean 0.001
_refine_ls_structure_factor_coef Fsqd
_refine_ls_weighting_details 'calc w=1/[\s^2^(Fo^2^)+(0.0783P)^2^+0.0000P] where P=(Fo^2^+2Fc^2^)/3'
_refine_ls_weighting_scheme calc
_refine_ls_wR_factor_gt 0.1517
_refine_ls_wR_factor_ref 0.1669
_reflns_number_gt 2763
_reflns_number_total 3729
_reflns_threshold_expression >2sigma(I)
_cod_data_source_file b701582h.txt
_cod_data_source_block Rh2Cl2(DTBPMB)COD2
_cod_depositor_comments
;
The following automatic conversions were performed:
'_symmetry_cell_setting' value 'Monoclinic' changed to 'monoclinic'
according to '/home/saulius/struct/CIF-dictionaries/cif_core.dic'
dictionary named 'cif_core.dic' version 2.4.1 from 2010-06-29.

Automatic conversion script
Id: cif_fix_enum 1527 2010-12-29 10:47:43Z saulius 
;
_cod_original_sg_symbol_H-M C2/c
_cod_database_code 7005381

loop_
_symmetry_equiv_pos_as_xyz
'x, y, z'
'-x, y, -z+1/2'
'x+1/2, y+1/2, z'
'-x+1/2, y+1/2, -z+1/2'
'-x, -y, -z'
'x, -y, z-1/2'
'-x+1/2, -y+1/2, -z'
'x+1/2, -y+1/2, z-1/2'

loop_
_atom_site_label
_atom_site_type_symbol
_atom_site_fract_x
_atom_site_fract_y
_atom_site_fract_z
_atom_site_U_iso_or_equiv
_atom_site_adp_type
_atom_site_occupancy
_atom_site_symmetry_multiplicity
_atom_site_calc_flag
_atom_site_refinement_flags
_atom_site_disorder_assembly
_atom_site_disorder_group
Rh1 Rh 0.339852(14) -0.11778(5) 0.64018(4) 0.0191(2) Uani 1 1 d . . .
Cl1 Cl 0.36129(5) -0.17713(19) 0.49903(13) 0.0273(4) Uani 1 1 d . . .
P1 P 0.40179(5) -0.24961(17) 0.75203(13) 0.0185(4) Uani 1 1 d . . .
C1 C 0.3252(2) -0.0028(7) 0.7560(5) 0.0238(15) Uani 1 1 d . . .
H1A H 0.3559 -0.0082 0.7964 0.029 Uiso 1 1 calc R . .
C2 C 0.2999(2) -0.1243(7) 0.7339(6) 0.0271(17) Uani 1 1 d . . .
H2A H 0.3147 -0.2067 0.7626 0.033 Uiso 1 1 calc R . .
C3 C 0.2501(2) -0.1329(7) 0.6666(6) 0.0287(17) Uani 1 1 d . . .
H3A H 0.2421 -0.2298 0.6502 0.034 Uiso 1 1 calc R . .
H3B H 0.2324 -0.0983 0.7062 0.034 Uiso 1 1 calc R . .
C4 C 0.2375(2) -0.0526(8) 0.5667(6) 0.0307(18) Uani 1 1 d . . .
H4A H 0.2114 -0.0959 0.5146 0.037 Uiso 1 1 calc R . .
H4B H 0.2290 0.0413 0.5780 0.037 Uiso 1 1 calc R . .
C5 C 0.27557(19) -0.0465(7) 0.5268(5) 0.0261(16) Uani 1 1 d . . .
H5A H 0.2782 -0.1192 0.4846 0.031 Uiso 1 1 calc R . .
C6 C 0.3068(2) 0.0582(7) 0.5477(6) 0.0285(17) Uani 1 1 d . . .
H6A H 0.3281 0.0535 0.5157 0.034 Uiso 1 1 calc R . .
C7 C 0.3096(2) 0.1766(8) 0.6158(6) 0.0325(18) Uani 1 1 d . . .
H7A H 0.2858 0.2423 0.5797 0.039 Uiso 1 1 calc R . .
H7B H 0.3385 0.2229 0.6302 0.039 Uiso 1 1 calc R . .
C8 C 0.3051(2) 0.1370(7) 0.7177(6) 0.0284(17) Uani 1 1 d . . .
H8A H 0.3201 0.2067 0.7698 0.034 Uiso 1 1 calc R . .
H8B H 0.2733 0.1364 0.7088 0.034 Uiso 1 1 calc R . .
C9 C 0.3874(2) -0.4408(7) 0.7361(6) 0.0275(16) Uani 1 1 d . . .
C10 C 0.4173(2) -0.5368(7) 0.8156(6) 0.0360(19) Uani 1 1 d . . .
H10A H 0.4065 -0.6305 0.7991 0.054 Uiso 1 1 calc R . .
H10B H 0.4170 -0.5122 0.8830 0.054 Uiso 1 1 calc R . .
H10C H 0.4476 -0.5301 0.8161 0.054 Uiso 1 1 calc R . .
C11 C 0.3385(2) -0.4567(7) 0.7351(6) 0.0299(17) Uani 1 1 d . . .
H11A H 0.3300 -0.5532 0.7275 0.045 Uiso 1 1 calc R . .
H11B H 0.3179 -0.4047 0.6779 0.045 Uiso 1 1 calc R . .
H11C H 0.3372 -0.4220 0.7995 0.045 Uiso 1 1 calc R . .
C12 C 0.3868(2) -0.4876(7) 0.6304(6) 0.0276(16) Uani 1 1 d . . .
H12A H 0.3796 -0.5849 0.6213 0.041 Uiso 1 1 calc R . .
H12B H 0.4161 -0.4720 0.6264 0.041 Uiso 1 1 calc R . .
H12C H 0.3644 -0.4354 0.5766 0.041 Uiso 1 1 calc R . .
C13 C 0.4285(2) -0.2064(7) 0.8931(5) 0.0232(15) Uani 1 1 d . . .
C14 C 0.4396(2) -0.0507(7) 0.9069(5) 0.0240(15) Uani 1 1 d . . .
H14A H 0.4535 -0.0296 0.9799 0.036 Uiso 1 1 calc R . .
H14B H 0.4122 0.0022 0.8771 0.036 Uiso 1 1 calc R . .
H14C H 0.4602 -0.0273 0.8724 0.036 Uiso 1 1 calc R . .
C15 C 0.4736(2) -0.2803(8) 0.9524(5) 0.0280(16) Uani 1 1 d . . .
H15A H 0.4847 -0.2508 1.0239 0.042 Uiso 1 1 calc R . .
H15B H 0.4953 -0.2571 0.9212 0.042 Uiso 1 1 calc R . .
H15C H 0.4688 -0.3791 0.9491 0.042 Uiso 1 1 calc R . .
C16 C 0.3956(2) -0.2387(7) 0.9477(5) 0.0258(16) Uani 1 1 d . . .
H16A H 0.4094 -0.2159 1.0204 0.039 Uiso 1 1 calc R . .
H16B H 0.3881 -0.3359 0.9404 0.039 Uiso 1 1 calc R . .
H16C H 0.3685 -0.1847 0.9169 0.039 Uiso 1 1 calc R . .
C17 C 0.44917(19) -0.2466(7) 0.7052(5) 0.0200(14) Uani 1 1 d . . .
H17A H 0.4694 -0.3231 0.7375 0.024 Uiso 1 1 calc R . .
H17B H 0.4372 -0.2632 0.6306 0.024 Uiso 1 1 calc R . .
C18 C 0.4766(2) -0.1141(7) 0.7259(5) 0.0200(15) Uani 1 1 d . . .
C19 C 0.45456(19) 0.0116(7) 0.6979(5) 0.0214(15) Uani 1 1 d . . .
H19A H 0.4234 0.0131 0.6620 0.026 Uiso 1 1 calc R . .
C20 C 0.4776(2) 0.1323(7) 0.7219(5) 0.0213(15) Uani 1 1 d . . .
H20A H 0.4625 0.2162 0.6994 0.026 Uiso 1 1 calc R . .

loop_
_atom_site_aniso_label
_atom_site_aniso_U_11
_atom_site_aniso_U_22
_atom_site_aniso_U_33
_atom_site_aniso_U_23
_atom_site_aniso_U_13
_atom_site_aniso_U_12
Rh1 0.0161(3) 0.0210(3) 0.0245(3) -0.0014(2) 0.0127(2) -0.0018(2)
Cl1 0.0243(8) 0.0382(11) 0.0252(9) -0.0021(8) 0.0158(7) -0.0008(7)
P1 0.0173(8) 0.0188(9) 0.0252(10) -0.0023(7) 0.0146(7) -0.0011(6)
C1 0.024(3) 0.026(4) 0.027(4) -0.005(3) 0.016(3) -0.001(3)
C2 0.026(4) 0.022(4) 0.041(4) -0.009(3) 0.021(3) 0.000(3)
C3 0.017(3) 0.028(4) 0.049(5) -0.014(4) 0.022(3) -0.006(3)
C4 0.015(3) 0.040(5) 0.038(5) -0.006(4) 0.010(3) -0.002(3)
C5 0.013(3) 0.029(4) 0.032(4) -0.004(3) 0.003(3) -0.001(3)
C6 0.021(3) 0.030(4) 0.038(4) 0.006(3) 0.014(3) 0.008(3)
C7 0.028(4) 0.024(4) 0.041(5) 0.004(3) 0.008(3) 0.000(3)
C8 0.025(4) 0.022(4) 0.039(5) -0.001(3) 0.014(3) -0.001(3)
C9 0.025(4) 0.024(4) 0.044(5) -0.005(3) 0.024(3) -0.006(3)
C10 0.034(4) 0.025(4) 0.053(5) 0.001(4) 0.020(4) -0.002(3)
C11 0.036(4) 0.023(4) 0.049(5) -0.011(3) 0.037(4) -0.011(3)
C12 0.029(4) 0.020(4) 0.043(4) -0.012(3) 0.024(3) -0.009(3)
C13 0.024(3) 0.026(4) 0.026(4) 0.001(3) 0.016(3) 0.003(3)
C14 0.022(3) 0.030(4) 0.024(4) -0.005(3) 0.014(3) -0.004(3)
C15 0.022(3) 0.039(4) 0.024(4) 0.004(3) 0.009(3) -0.001(3)
C16 0.029(4) 0.031(4) 0.023(4) 0.002(3) 0.017(3) 0.003(3)
C17 0.022(3) 0.025(4) 0.022(4) -0.002(3) 0.018(3) -0.001(3)
C18 0.014(3) 0.032(4) 0.020(3) -0.001(3) 0.013(3) -0.003(3)
C19 0.014(3) 0.028(4) 0.027(4) 0.005(3) 0.014(3) 0.002(3)
C20 0.025(3) 0.020(4) 0.024(4) 0.001(3) 0.015(3) 0.006(3)

loop_
_atom_type_symbol
_atom_type_description
_atom_type_scat_dispersion_real
_atom_type_scat_dispersion_imag
_atom_type_scat_source
C C 0.0033 0.0016 'International Tables Vol C Tables 4.2.6.8 and 6.1.1.4'
H H 0.0000 0.0000 'International Tables Vol C Tables 4.2.6.8 and 6.1.1.4'
P P 0.1023 0.0942 'International Tables Vol C Tables 4.2.6.8 and 6.1.1.4'
Cl Cl 0.1484 0.1585 'International Tables Vol C Tables 4.2.6.8 and 6.1.1.4'
Rh Rh -1.1178 0.9187 'International Tables Vol C Tables 4.2.6.8 and 6.1.1.4'

loop_
_geom_angle_atom_site_label_1
_geom_angle_atom_site_label_2
_geom_angle_atom_site_label_3
_geom_angle
_geom_angle_site_symmetry_1
_geom_angle_site_symmetry_3
_geom_angle_publ_flag
C2 Rh1 C1 38.2(2) . . ?
C2 Rh1 C6 96.6(3) . . ?
C1 Rh1 C6 80.9(3) . . ?
C2 Rh1 C5 80.6(3) . . ?
C1 Rh1 C5 88.4(3) . . ?
C6 Rh1 C5 36.8(3) . . ?
C2 Rh1 Cl1 156.30(19) . . ?
C1 Rh1 Cl1 162.58(19) . . ?
C6 Rh1 Cl1 85.8(2) . . ?
C5 Rh1 Cl1 87.6(2) . . ?
C2 Rh1 P1 97.2(2) . . ?
C1 Rh1 P1 98.34(19) . . ?
C6 Rh1 P1 156.30(18) . . ?
C5 Rh1 P1 166.05(19) . . ?
Cl1 Rh1 P1 89.33(7) . . ?
C17 P1 C13 104.0(3) . . ?
C17 P1 C9 99.7(3) . . ?
C13 P1 C9 109.7(3) . . ?
C17 P1 Rh1 110.6(2) . . ?
C13 P1 Rh1 120.9(2) . . ?
C9 P1 Rh1 109.7(2) . . ?
C2 C1 C8 122.8(6) . . ?
C2 C1 Rh1 70.2(4) . . ?
C8 C1 Rh1 112.5(5) . . ?
C1 C2 C3 124.7(6) . . ?
C1 C2 Rh1 71.5(4) . . ?
C3 C2 Rh1 110.4(5) . . ?
C4 C3 C2 113.9(6) . . ?
C5 C4 C3 112.0(6) . . ?
C6 C5 C4 124.7(7) . . ?
C6 C5 Rh1 70.4(4) . . ?
C4 C5 Rh1 113.1(5) . . ?
C5 C6 C7 125.6(7) . . ?
C5 C6 Rh1 72.8(4) . . ?
C7 C6 Rh1 109.4(5) . . ?
C6 C7 C8 113.4(6) . . ?
C1 C8 C7 112.5(6) . . ?
C10 C9 C12 107.8(6) . . ?
C10 C9 C11 108.3(6) . . ?
C12 C9 C11 107.3(5) . . ?
C10 C9 P1 117.3(5) . . ?
C12 C9 P1 108.5(5) . . ?
C11 C9 P1 107.2(4) . . ?
C16 C13 C14 107.8(5) . . ?
C16 C13 C15 108.2(5) . . ?
C14 C13 C15 105.0(5) . . ?
C16 C13 P1 109.6(4) . . ?
C14 C13 P1 110.1(5) . . ?
C15 C13 P1 115.8(5) . . ?
C18 C17 P1 115.8(4) . . ?
C19 C18 C18 118.6(4) . 2_656 ?
C19 C18 C17 119.3(5) . . ?
C18 C18 C17 122.1(3) 2_656 . ?
C20 C19 C18 120.8(6) . . ?
C20 C20 C19 120.3(4) 2_656 . ?

loop_
_geom_bond_atom_site_label_1
_geom_bond_atom_site_label_2
_geom_bond_distance
_geom_bond_site_symmetry_2
_geom_bond_publ_flag
Rh1 C2 2.151(7) . ?
Rh1 C1 2.168(7) . ?
Rh1 C6 2.192(7) . ?
Rh1 C5 2.223(6) . ?
Rh1 Cl1 2.396(2) . ?
Rh1 P1 2.422(2) . ?
P1 C17 1.871(6) . ?
P1 C13 1.900(7) . ?
P1 C9 1.926(7) . ?
C1 C2 1.414(9) . ?
C1 C8 1.529(9) . ?
C2 C3 1.546(9) . ?
C3 C4 1.530(11) . ?
C4 C5 1.526(9) . ?
C5 C6 1.394(9) . ?
C6 C7 1.486(11) . ?
C7 C8 1.540(11) . ?
C9 C10 1.511(10) . ?
C9 C12 1.548(10) . ?
C9 C11 1.583(8) . ?
C13 C16 1.552(9) . ?
C13 C14 1.565(10) . ?
C13 C15 1.567(9) . ?
C17 C18 1.540(9) . ?
C18 C19 1.407(9) . ?
C18 C18 1.416(12) 2_656 ?
C19 C20 1.374(9) . ?
C20 C20 1.374(13) 2_656 ?

loop_
_geom_torsion_atom_site_label_1
_geom_torsion_atom_site_label_2
_geom_torsion_atom_site_label_3
_geom_torsion_atom_site_label_4
_geom_torsion
_geom_torsion_site_symmetry_1
_geom_torsion_site_symmetry_2
_geom_torsion_site_symmetry_3
_geom_torsion_site_symmetry_4
_geom_torsion_publ_flag
C2 Rh1 P1 C17 -171.7(3) . . . . ?
C1 Rh1 P1 C17 -133.1(3) . . . . ?
C6 Rh1 P1 C17 -46.6(6) . . . . ?
C5 Rh1 P1 C17 108.6(8) . . . . ?
Cl1 Rh1 P1 C17 31.2(2) . . . . ?
C2 Rh1 P1 C13 -49.9(3) . . . . ?
C1 Rh1 P1 C13 -11.3(3) . . . . ?
C6 Rh1 P1 C13 75.1(6) . . . . ?
C5 Rh1 P1 C13 -129.7(8) . . . . ?
Cl1 Rh1 P1 C13 153.0(2) . . . . ?
C2 Rh1 P1 C9 79.3(3) . . . . ?
C1 Rh1 P1 C9 117.9(3) . . . . ?
C6 Rh1 P1 C9 -155.7(6) . . . . ?
C5 Rh1 P1 C9 -0.5(9) . . . . ?
Cl1 Rh1 P1 C9 -77.8(2) . . . . ?
C6 Rh1 C1 C2 113.0(4) . . . . ?
C5 Rh1 C1 C2 76.7(4) . . . . ?
Cl1 Rh1 C1 C2 153.7(5) . . . . ?
P1 Rh1 C1 C2 -91.0(4) . . . . ?
C2 Rh1 C1 C8 -118.3(6) . . . . ?
C6 Rh1 C1 C8 -5.4(4) . . . . ?
C5 Rh1 C1 C8 -41.6(5) . . . . ?
Cl1 Rh1 C1 C8 35.3(9) . . . . ?
P1 Rh1 C1 C8 150.7(4) . . . . ?
C8 C1 C2 C3 2.1(11) . . . . ?
Rh1 C1 C2 C3 -102.5(7) . . . . ?
C8 C1 C2 Rh1 104.6(6) . . . . ?
C6 Rh1 C2 C1 -66.2(4) . . . . ?
C5 Rh1 C2 C1 -99.5(4) . . . . ?
Cl1 Rh1 C2 C1 -160.7(4) . . . . ?
P1 Rh1 C2 C1 94.4(4) . . . . ?
C1 Rh1 C2 C3 121.1(7) . . . . ?
C6 Rh1 C2 C3 54.9(5) . . . . ?
C5 Rh1 C2 C3 21.6(5) . . . . ?
Cl1 Rh1 C2 C3 -39.6(8) . . . . ?
P1 Rh1 C2 C3 -144.5(4) . . . . ?
C1 C2 C3 C4 45.8(10) . . . . ?
Rh1 C2 C3 C4 -35.4(7) . . . . ?
C2 C3 C4 C5 30.8(8) . . . . ?
C3 C4 C5 C6 -93.1(8) . . . . ?
C3 C4 C5 Rh1 -11.6(7) . . . . ?
C2 Rh1 C5 C6 114.5(5) . . . . ?
C1 Rh1 C5 C6 76.9(5) . . . . ?
Cl1 Rh1 C5 C6 -86.1(4) . . . . ?
P1 Rh1 C5 C6 -163.7(7) . . . . ?
C2 Rh1 C5 C4 -5.8(5) . . . . ?
C1 Rh1 C5 C4 -43.4(5) . . . . ?
C6 Rh1 C5 C4 -120.3(7) . . . . ?
Cl1 Rh1 C5 C4 153.6(5) . . . . ?
P1 Rh1 C5 C4 76.0(10) . . . . ?
C4 C5 C6 C7 3.2(11) . . . . ?
Rh1 C5 C6 C7 -101.8(7) . . . . ?
C4 C5 C6 Rh1 105.1(7) . . . . ?
C2 Rh1 C6 C5 -64.6(5) . . . . ?
C1 Rh1 C6 C5 -99.6(5) . . . . ?
Cl1 Rh1 C6 C5 91.7(4) . . . . ?
P1 Rh1 C6 C5 170.3(4) . . . . ?
C2 Rh1 C6 C7 57.9(5) . . . . ?
C1 Rh1 C6 C7 22.9(5) . . . . ?
C5 Rh1 C6 C7 122.5(7) . . . . ?
Cl1 Rh1 C6 C7 -145.8(5) . . . . ?
P1 Rh1 C6 C7 -67.2(7) . . . . ?
C5 C6 C7 C8 45.3(9) . . . . ?
Rh1 C6 C7 C8 -37.0(7) . . . . ?
C2 C1 C8 C7 -93.1(8) . . . . ?
Rh1 C1 C8 C7 -12.8(7) . . . . ?
C6 C7 C8 C1 33.5(8) . . . . ?
C17 P1 C9 C10 77.2(6) . . . . ?
C13 P1 C9 C10 -31.5(6) . . . . ?
Rh1 P1 C9 C10 -166.6(5) . . . . ?
C17 P1 C9 C12 -45.2(5) . . . . ?
C13 P1 C9 C12 -153.9(4) . . . . ?
Rh1 P1 C9 C12 71.0(4) . . . . ?
C17 P1 C9 C11 -160.8(5) . . . . ?
C13 P1 C9 C11 90.5(5) . . . . ?
Rh1 P1 C9 C11 -44.6(5) . . . . ?
C17 P1 C13 C16 -166.5(4) . . . . ?
C9 P1 C13 C16 -60.6(5) . . . . ?
Rh1 P1 C13 C16 68.5(5) . . . . ?
C17 P1 C13 C14 75.1(5) . . . . ?
C9 P1 C13 C14 -179.0(4) . . . . ?
Rh1 P1 C13 C14 -49.9(5) . . . . ?
C17 P1 C13 C15 -43.8(6) . . . . ?
C9 P1 C13 C15 62.1(5) . . . . ?
Rh1 P1 C13 C15 -168.7(4) . . . . ?
C13 P1 C17 C18 -54.9(5) . . . . ?
C9 P1 C17 C18 -168.2(5) . . . . ?
Rh1 P1 C17 C18 76.4(5) . . . . ?
P1 C17 C18 C19 -50.9(8) . . . . ?
P1 C17 C18 C18 127.9(8) . . . 2_656 ?
C18 C18 C19 C20 -3.6(11) 2_656 . . . ?
C17 C18 C19 C20 175.2(6) . . . . ?
C18 C19 C20 C20 -3.2(12) . . . 2_656 ?
